data_1524334
loop_
_publ_author_name
'Evans, R.S.'
'Hopcus, E.A.'
'Bordner, J.'
'Schreiner, A.F.'

_publ_section_title
;
 Molecular and crystal structures of halopentaamminerhodium(III)complexes,
 (Rh (N H3)5 Cl) Cl2 and (Rh (N H3)5 Br) Br2
;
_journal_name_full 'Journal of Crystal and Molecular Structure'
_journal_page_first 235
_journal_page_last 245
_journal_volume 3
_journal_year 1973
_chemical_formula_sum 'Cl3 H15 N5 Rh'
_chemical_name_systematic '(Rh (N H3)5 Cl) Cl2'
_space_group_IT_number 62
_symmetry_space_group_name_Hall '-P 2ac 2n'
_symmetry_space_group_name_H-M 'P n m a'
_cell_angle_alpha 90
_cell_angle_beta 90
_cell_angle_gamma 90
_cell_formula_units_Z 4
_cell_length_a 13.36
_cell_length_b 10.46
_cell_length_c 6.741
_cell_volume 942.025
_citation_journal_id_ASTM JCMLB5
_cod_data_source_file Evans_JCMLB5_1973_632.cif
_cod_data_source_block H15Cl3N5Rh1
_cod_original_cell_volume 942.0251
_cod_original_formula_sum 'H15 Cl3 N5 Rh1'
_cod_database_code 1524334

loop_
_symmetry_equiv_pos_as_xyz
x,y,z
-x+1/2,-y,z+1/2
x+1/2,-y+1/2,-z+1/2
-x,y+1/2,-z
-x,-y,-z
x-1/2,y,-z-1/2
-x-1/2,y-1/2,z-1/2
x,-y-1/2,z

loop_
_atom_site_label
_atom_site_type_symbol
_atom_site_fract_x
_atom_site_fract_y
_atom_site_fract_z
_atom_site_occupancy
_atom_site_U_iso_or_equiv
H6 H+1 0.478 0.693 0.933 1 0.0
H8 H+1 0.778 0.75 0.837 1 0.0
H7 H+1 0.527 0.75 0.027 1 0.0
H2 H+1 0.643 0.98 0.761 1 0.0
Rh1 Rh+3 0.6038 0.75 0.6805 1 0.0
H9 H+1 0.726 0.691 0.959 1 0.0
Cl2 Cl-1 0.8516 0.5018 0.6606 1 0.0
N3 N-3 0.5046 0.75 0.9129 1 0.0
H3 H+1 0.548 0.972 0.702 1 0.0
H1 H+1 0.604 0.991 0.56 1 0.0
N2 N-3 0.7041 0.75 0.4481 1 0.0
H4 H+1 0.771 0.75 0.497 1 0.0
N4 N-3 0.6025 0.9466 0.6776 1 0.0
N1 N-3 0.7207 0.75 0.8777 1 0.0
H5 H+1 0.703 0.804 0.375 1 0.0
Cl1 Cl-1 0.4705 0.75 0.4518 1 0.0
